data_2000955
loop_
_publ_author_name
'Singh, A. K.'
'Srivastava, V.'
'Dhingra, S. K.'
'Drake, J. E.'
'Bailey, J. H. E.'

_publ_section_title
;
 <i>cis</i>-Dichloro[2-(4-ethoxyphenyltelluro)ethyl methyl
 sulfide-<i>S</i>,<i>Te</i>]platinum(II)
 <i>cis</i>-PtCl~2~[Te(C~6~H~4~OC~2~H~5~)CH~2~CH~2~(CH~3~)S]
;
_journal_issue 4
_journal_name_full 'Acta Crystallographica Section C'
_journal_page_first 655
_journal_page_last 657
_journal_paper_doi 10.1107/S010827019101096X
_journal_volume 48
_journal_year 1992
_chemical_formula_sum 'C11 H16 Cl2 O Pt S Te'
_chemical_formula_weight 589.9
_space_group_IT_number 2
_space_group_name_Hall '-P 1'
_space_group_name_H-M_alt 'P -1'
_symmetry_cell_setting triclinic
_symmetry_space_group_name_Hall '-P 1'
_symmetry_space_group_name_H-M 'P -1'
_cell_angle_alpha 103.82(2)
_cell_angle_beta 105.49(3)
_cell_angle_gamma 99.38(3)
_cell_formula_units_Z 2
_cell_length_a 9.185(4)
_cell_length_b 11.179(2)
_cell_length_c 8.396(2)
_cell_volume 782.7(5)
_diffrn_radiation_type Mo
_diffrn_radiation_wavelength 0.71069
_exptl_absorpt_coefficient_mu 11.346
_exptl_crystal_density_diffrn 2.50
_exptl_crystal_density_meas 2.48
_exptl_crystal_F_000 540
_cod_data_source_file br0005.cif
_cod_data_source_block br0005a
_cod_original_cell_volume 783.0(10)
_cod_original_formula_sum 'C11 H16 Cl2 O1 Pt1 S1 Te1'
_cod_database_code 2000955

loop_
_space_group_symop_id
_space_group_symop_operation_xyz
1 x,y,z
2 -x,-y,-z

loop_
_atom_site_label
_atom_site_fract_x
_atom_site_fract_y
_atom_site_fract_z
Pt .28960(5) .44297(5) .47174(5)
Te .32420(9) .29963(7) .21110(10)
Cl(1) .2927(4) .2805(3) .6003(4)
Cl(2) .2698(4) .5811(3) .7179(4)
S .2793(3) .6011(3) .3478(4)
O -.3580(10) .0127(8) -.2490(10)
C(1) .0908(6) .2100(7) .0580(8)
C(2) .0620(7) .1192(7) -.1002(9)
C(3) -.0906(8) .0551(6) -.2014(7)
C(4) -.2144(6) .0817(7) -.1442(8)
C(5) -.1856(7) .1725(7) .0141(9)
C(6) -.0330(8) .2366(6) .1152(7)
C(7) -.491(2) .0470(10) -.216(2)
C(8) -.631(2) -.0480(10) -.345(2)
C(9) .3420(10) .4420(10) .0810(10)
C(10) .2360(10) .5260(10) .1150(10)
C(11) .0990(10) .6450(10) .343(2)
H(2) .1464 .1011 -.1392
H(3) -.1102 -.0067 -.3092
H(5) -.2699 .1906 .0530
H(6) -.0134 .2984 .2230
H(7A) -.4879 .0460 -.1018
H(7B) -.4934 .1290 -.2263
H(8A) -.7222 -.0270 -.3247
H(8C) -.6279 -.1303 -.3331
H(9A) .4458 .4920 .1221
H(9B) .3128 .4027 -.0399
H(10A) .1319 .4768 .0685
H(10B) .2486 .5906 .0606
H(11A) .1026 .6869 .4568
H(11B) .0825 .7004 .2730
H(11C) .0155 .5709 .2951

loop_
_geom_bond_atom_site_label_1
_geom_bond_atom_site_label_2
_geom_bond_distance
Pt Te 2.5140(10)
Pt Cl(1) 2.324(4)
Pt Cl(2) 2.336(3)
Pt S 2.258(4)
Te C(1) 2.113(5)
Te C(9) 2.150(10)
C(9) C(10) 1.48(2)
C(10) S 1.840(10)
S C(11) 1.800(10)
C(4) O 1.352(9)
O C(7) 1.42(2)
C(7) C(8) 1.49(2)
C(1) C(2) 1.400(10)
C(1) C(6) 1.400(10)
C(2) C(3) 1.395(8)
C(3) C(4) 1.400(10)
C(4) C(5) 1.400(10)
C(5) C(6) 1.395(8)
